data_7247504
loop_
_publ_author_name
'Wang, Yun'
'Zhang, Wenjuan'
'Wang, Xing'
'Zuo, Weiwei'
'Xue, Xiaopan'
'Ma, Yanping'
'Sun, Wen-Hua'

_publ_section_title
;
 N-(2-(Diphenylphosphino)ethyl)-2-alkyl-5,6,7,8-tetrahydro-quinolin-8-amines
 iron(ii) complexes: structural diversity and the ring opening
 polymerization of \e-caprolactone
;
_journal_issue 43
_journal_name_full 'RSC Advances'
_journal_page_first 29866
_journal_page_last 29878
_journal_paper_doi 10.1039/D3RA05867K
_journal_volume 13
_journal_year 2023
_chemical_formula_moiety 'C46 H50 Cl4 Fe2 N4 P2'
_chemical_formula_sum 'C46 H50 Cl4 Fe2 N4 P2'
_chemical_formula_weight 974.34
_space_group_crystal_system triclinic
_space_group_IT_number 2
_space_group_name_Hall '-P 1'
_space_group_name_H-M_alt 'P -1'
_atom_sites_solution_hydrogens geom
_atom_sites_solution_primary iterative
_audit_creation_date 2022-02-17
_audit_creation_method
;
Olex2 1.3
(compiled 2020.11.12 svn.r5f609507 for OlexSys, GUI svn.r6226)
;
_audit_update_record
;
2023-08-16 deposited with the CCDC.	2023-09-27 downloaded from the CCDC.
;
_cell_angle_alpha 71.656(4)
_cell_angle_beta 78.877(5)
_cell_angle_gamma 85.997(4)
_cell_formula_units_Z 1
_cell_length_a 8.5815(5)
_cell_length_b 10.7155(4)
_cell_length_c 14.7219(8)
_cell_measurement_reflns_used 10669
_cell_measurement_temperature 169.98(11)
_cell_measurement_theta_max 75.2380
_cell_measurement_theta_min 3.1790
_cell_volume 1260.76(12)
_computing_cell_refinement 'CrysAlisPro 1.171.41.121a (Rigaku OD, 2021)'
_computing_data_collection 'CrysAlisPro 1.171.41.121a (Rigaku OD, 2021)'
_computing_data_reduction 'CrysAlisPro 1.171.41.121a (Rigaku OD, 2021)'
_computing_molecular_graphics 'Olex2 1.3 (Dolomanov et al., 2009)'
_computing_publication_material 'Olex2 1.3 (Dolomanov et al., 2009)'
_computing_structure_refinement 'SHELXL 2018/3 (Sheldrick, 2015)'
_computing_structure_solution 'olex2.solve 1.3 (Bourhis et al., 2015)'
_diffrn_ambient_environment N~2~
_diffrn_ambient_temperature 169.98(11)
_diffrn_detector 'Hybrid Pixel Array Detector'
_diffrn_detector_area_resol_mean 10.0000
_diffrn_detector_type HyPix
_diffrn_measured_fraction_theta_full 1.000
_diffrn_measured_fraction_theta_max 0.968
_diffrn_measurement_details
;
List of Runs (angles in degrees, time in seconds):

  # Type    Start    End  Width  t~exp~   \w     \q     \k     \f   Frames
#--------------------------------------------------------------------------
  1  \w     25.00 120.00   0.50    0.08    --   47.70  77.00  12.00  190
  2  \w     25.00 120.00   0.50    0.08    --   47.70  77.00 120.00  190
  3  \w     25.00 120.00   0.50    0.08    --   47.70  77.00 -90.00  190
  4  \w     33.00 102.00   0.50    0.08    --   47.70  57.00   0.00  138
  5  \w     35.00  69.00   0.50    0.50    --  107.36 -57.00 120.00   68
  6  \w     35.00  69.00   0.50    0.50    --  107.36 -57.00  30.00   68
  7  \w     35.00  69.00   0.50    0.50    --  107.36 -57.00   0.00   68
  8  \w     35.00 109.00   0.50    0.50    --  107.36 -77.00 -60.00  148
  9  \w     35.00 109.00   0.50    0.50    --  107.36 -77.00-113.00  148
 10  \w     35.00 106.00   0.50    0.50    --  107.36 -99.00 -90.00  142
 11  \w     35.00 106.00   0.50    0.50    --  107.36 -99.00-150.00  142
 12  \w     35.00 111.00   0.50    0.50    --  107.36-125.00-150.00  152
 13  \w     19.00  95.00   0.50    0.08    --   47.70-125.00   0.00  152
 14  \w     35.00 106.00   0.50    0.50    --  107.36 -99.00 120.00  142
 15  \w    -27.00  30.00   0.50    0.08    --   47.70 -19.00-120.00  114
 16  \w    -24.00  70.00   0.50    0.08    --   47.70 -77.00-113.00  188
 17  \w     85.00 178.00   0.50    0.50    --  107.36  77.00  12.00  186
 18  \w     94.00 178.00   0.50    0.50    --  107.36  38.00 120.00  168
 19  \w   -126.00 -32.00   0.50    0.50    -- -104.50 145.00 145.67  188
 20  \w   -123.00 -32.00   0.50    0.50    -- -104.50 141.00  81.36  182
 21  \w    -95.00 -13.00   0.50    0.08    --  -47.70 125.00  30.00  164
 22  \w   -111.00 -32.00   0.50    0.50    -- -104.50 125.00  60.00  158
 23  \w   -111.00 -32.00   0.50    0.50    -- -104.50 125.00  30.00  158
 24  \w   -111.00 -32.00   0.50    0.50    -- -104.50 125.00 -30.00  158
 25  \w   -111.00 -32.00   0.50    0.50    -- -104.50 125.00 -60.00  158
 26  \w   -122.00 -32.00   0.50    0.50    -- -104.50 139.00-117.00  180
 27  \w    -70.00  25.00   0.50    0.08    --  -47.70  77.00  12.00  190
 28  \w   -102.00 -32.00   0.50    0.50    -- -104.50  77.00  12.00  140
 29  \w    -62.00 -32.00   0.50    0.50    -- -104.50  57.00 -90.00   60
 30  \w    -62.00 -32.00   0.50    0.50    -- -104.50  57.00-180.00   60
 31  \w   -174.00 -92.00   0.50    0.50    -- -104.50 -19.00 -60.00  164
 32  \w   -174.00 -82.00   0.50    0.50    -- -104.50 -77.00-113.00  184
 33  \w   -174.00 -89.00   0.50    0.50    -- -104.50 -57.00-150.00  170
 34  \w   -174.00 -92.00   0.50    0.50    -- -104.50 -46.00 -75.60  164
 35  \w   -120.00 -25.00   0.50    0.08    --  -47.70 -77.00-113.00  190
 36  \w   -174.00 -90.00   0.50    0.50    -- -104.50 -54.00  99.45  168
 37  \w   -120.00 -74.00   0.50    0.08    --  -47.70-125.00  60.00   92
 38  \w   -174.00 -86.00   0.50    0.50    -- -104.50 -99.00   0.00  176
;
_diffrn_measurement_device 'four-circle diffractometer'
_diffrn_measurement_device_type 'XtaLAB Synergy R, HyPix'
_diffrn_measurement_method '\w scans'
_diffrn_orient_matrix_type 'CrysAlisPro convention (1999,Acta A55,543-557)'
_diffrn_orient_matrix_UB_11 -0.0760694000
_diffrn_orient_matrix_UB_12 -0.1338670000
_diffrn_orient_matrix_UB_13 0.0598433000
_diffrn_orient_matrix_UB_21 -0.1147046000
_diffrn_orient_matrix_UB_22 0.0195258000
_diffrn_orient_matrix_UB_23 -0.0720822000
_diffrn_orient_matrix_UB_31 0.1205535000
_diffrn_orient_matrix_UB_32 -0.0681366000
_diffrn_orient_matrix_UB_33 -0.0615373000
_diffrn_radiation_monochromator mirror
_diffrn_radiation_probe x-ray
_diffrn_radiation_type 'Cu K\a'
_diffrn_radiation_wavelength 1.54184
_diffrn_reflns_av_R_equivalents 0.0434
_diffrn_reflns_av_unetI/netI 0.0297
_diffrn_reflns_Laue_measured_fraction_full 1.000
_diffrn_reflns_Laue_measured_fraction_max 0.968
_diffrn_reflns_limit_h_max 10
_diffrn_reflns_limit_h_min -10
_diffrn_reflns_limit_k_max 13
_diffrn_reflns_limit_k_min -13
_diffrn_reflns_limit_l_max 18
_diffrn_reflns_limit_l_min -18
_diffrn_reflns_number 24265
_diffrn_reflns_point_group_measured_fraction_full 1.000
_diffrn_reflns_point_group_measured_fraction_max 0.968
_diffrn_reflns_theta_full 67.684
_diffrn_reflns_theta_max 77.175
_diffrn_reflns_theta_min 3.215
_diffrn_source 'Rotating-anode X-ray tube'
_diffrn_source_type 'PhotonJet R (Cu) X-ray Source'
_exptl_absorpt_coefficient_mu 7.422
_exptl_absorpt_correction_T_max 1.00000
_exptl_absorpt_correction_T_min 0.68475
_exptl_absorpt_correction_type multi-scan
_exptl_absorpt_process_details
;
CrysAlisPro 1.171.41.121a (Rigaku Oxford Diffraction, 2021)
Empirical absorption correction using spherical harmonics,
implemented in SCALE3 ABSPACK scaling algorithm.
;
_exptl_crystal_colour yellow
_exptl_crystal_colour_primary yellow
_exptl_crystal_density_diffrn 1.283
_exptl_crystal_description block
_exptl_crystal_F_000 504
_exptl_crystal_size_max 0.2
_exptl_crystal_size_mid 0.15
_exptl_crystal_size_min 0.1
_refine_diff_density_max 1.449
_refine_diff_density_min -1.122
_refine_diff_density_rms 0.098
_refine_ls_extinction_method none
_refine_ls_goodness_of_fit_ref 1.063
_refine_ls_hydrogen_treatment constr
_refine_ls_matrix_type full
_refine_ls_number_parameters 317
_refine_ls_number_reflns 5177
_refine_ls_number_restraints 30
_refine_ls_restrained_S_all 1.061
_refine_ls_R_factor_all 0.1141
_refine_ls_R_factor_gt 0.1022
_refine_ls_shift/su_max 0.000
_refine_ls_shift/su_mean 0.000
_refine_ls_structure_factor_coef Fsqd
_refine_ls_weighting_details 'w=1/[\s^2^(Fo^2^)+(0.1124P)^2^+4.7278P] where P=(Fo^2^+2Fc^2^)/3'
_refine_ls_weighting_scheme calc
_refine_ls_wR_factor_gt 0.2587
_refine_ls_wR_factor_ref 0.2686
_reflns_Friedel_coverage 0.000
_reflns_number_gt 4298
_reflns_number_total 5177
_reflns_threshold_expression 'I > 2\s(I)'
_cod_data_source_file d3ra05867k2.cif
_cod_data_source_block Fe1
_cod_database_code 7247504
_shelx_shelxl_version_number 2018/3
_chemical_oxdiff_formula 'C H N P Fe Cl'
_shelx_space_group_comment
;
The symmetry employed for this shelxl refinement is uniquely defined
by the following loop, which should always be used as a source of
symmetry information in preference to the above space-group names.
They are only intended as comments.
;
_reflns_odcompleteness_completeness 99.98
_reflns_odcompleteness_iscentric 1
_reflns_odcompleteness_theta 66.97
_olex2_refinement_description
;
1. Fixed Uiso
 At 1.2 times of:
  All C(H) groups, All C(H,H) groups, All N(H) groups
2. Uiso/Uaniso restraints and constraints
C27 \\sim C28 \\sim C20 \\sim C21 \\sim C23: within 1.7A with sigma of 0.01 and
sigma for terminal atoms of 0.02 within 1.7A
3. Others
 Sof(C18)=Sof(C19)=Sof(H19)=Sof(C20)=Sof(H20)=Sof(C21)=Sof(H21)=Sof(C22)=
 Sof(H22)=Sof(C23)=Sof(H23)=1-FVAR(1)
 Sof(C24)=Sof(C25)=Sof(H25)=Sof(C26)=Sof(H26)=Sof(C27)=Sof(H27)=Sof(C28)=
 Sof(H28)=Sof(C29)=Sof(H29)=FVAR(1)
4.a Ternary CH refined with riding coordinates:
 N2(H2), C8(H8)
4.b Secondary CH2 refined with riding coordinates:
 C5(H5A,H5B), C6(H6A,H6B), C7(H7A,H7B), C10(H10A,H10B), C11(H11A,H11B)
4.c Aromatic/amide H refined with riding coordinates:
 C1(H1), C2(H2A), C3(H3), C13(H13), C14(H14), C15(H15), C16(H16), C17(H17),
 C25(H25), C26(H26), C27(H27), C28(H28), C29(H29), C19(H19), C20(H20), C21(H21),
  C22(H22), C23(H23)
;
_olex2_submission_special_instructions 'No special instructions were received'
_oxdiff_exptl_absorpt_empirical_details
;
Empirical correction (ABSPACK) includes:
- Absorption correction using spherical harmonics
- Frame scaling
;
_oxdiff_exptl_absorpt_empirical_full_max 2.236
_oxdiff_exptl_absorpt_empirical_full_min 0.713

loop_
_space_group_symop_operation_xyz
'x, y, z'
'-x, -y, -z'

loop_
_atom_site_label
_atom_site_type_symbol
_atom_site_fract_x
_atom_site_fract_y
_atom_site_fract_z
_atom_site_U_iso_or_equiv
_atom_site_adp_type
_atom_site_occupancy
_atom_site_site_symmetry_order
_atom_site_calc_flag
_atom_site_refinement_flags_posn
_atom_site_refinement_flags_adp
_atom_site_refinement_flags_occupancy
_atom_site_disorder_assembly
_atom_site_disorder_group
Fe1 Fe 0.89804(10) 0.57287(8) 0.59478(8) 0.0556(3) Uani 1 1 d . . . . .
Cl1 Cl 1.1176(2) 0.63380(15) 0.44934(18) 0.1003(9) Uani 1 1 d . . . . .
Cl2 Cl 1.0735(3) 0.5246(5) 0.7016(3) 0.1784(19) Uani 1 1 d . . . . .
P1 P 0.64706(18) 0.49216(14) 0.71625(12) 0.0526(4) Uani 1 1 d . . . . .
N1 N 0.8517(7) 0.7841(6) 0.5815(6) 0.079(2) Uani 1 1 d . . . . .
N2 N 0.7171(7) 0.6480(6) 0.4971(4) 0.0659(15) Uani 1 1 d . . . . .
H2 H 0.725414 0.591303 0.453825 0.079 Uiso 1 1 calc R U . . .
C1 C 0.8778(11) 0.8392(11) 0.6463(9) 0.120(5) Uani 1 1 d . . . . .
H1 H 0.917885 0.790997 0.703230 0.144 Uiso 1 1 calc R U . . .
C2 C 0.8377(11) 0.9888(11) 0.6217(10) 0.103(4) Uani 1 1 d . . . . .
H2A H 0.848875 1.037373 0.664021 0.124 Uiso 1 1 calc R U . . .
C3 C 0.7827(13) 1.0495(13) 0.5312(14) 0.141(6) Uani 1 1 d . . . . .
H3 H 0.763092 1.141613 0.512491 0.169 Uiso 1 1 calc R U . . .
C4 C 0.7596(11) 0.9884(8) 0.4765(11) 0.124(5) Uani 1 1 d . . . . .
C5 C 0.7056(14) 1.0595(9) 0.3816(11) 0.129(5) Uani 1 1 d . . . . .
H5A H 0.769413 1.140267 0.349985 0.155 Uiso 1 1 calc R U . . .
H5B H 0.593789 1.087563 0.396915 0.155 Uiso 1 1 calc R U . . .
C6 C 0.715(3) 0.9850(16) 0.3072(13) 0.198(9) Uani 1 1 d . . . . .
H6A H 0.650031 1.029160 0.257325 0.237 Uiso 1 1 calc R U . . .
H6B H 0.826422 0.978630 0.274581 0.237 Uiso 1 1 calc R U . . .
C7 C 0.6528(19) 0.8548(14) 0.3652(10) 0.165(7) Uani 1 1 d . . . . .
H7A H 0.641447 0.803681 0.321328 0.197 Uiso 1 1 calc R U . . .
H7B H 0.546405 0.864218 0.402925 0.197 Uiso 1 1 calc R U . . .
C8 C 0.7639(12) 0.7804(8) 0.4352(7) 0.097(3) Uani 1 1 d . . . . .
H8 H 0.869166 0.772028 0.394206 0.116 Uiso 1 1 calc R U . . .
C9 C 0.7903(9) 0.8538(7) 0.4989(8) 0.092(3) Uani 1 1 d . . . . .
C10 C 0.5508(8) 0.6402(8) 0.5507(5) 0.0656(17) Uani 1 1 d . . . . .
H10A H 0.531376 0.712185 0.580333 0.079 Uiso 1 1 calc R U . . .
H10B H 0.477784 0.653736 0.503818 0.079 Uiso 1 1 calc R U . . .
C11 C 0.5140(8) 0.5146(7) 0.6272(5) 0.0594(15) Uani 1 1 d . . . . .
H11A H 0.529765 0.441546 0.598501 0.071 Uiso 1 1 calc R U . . .
H11B H 0.401772 0.514495 0.659936 0.071 Uiso 1 1 calc R U . . .
C12 C 0.5545(9) 0.5788(6) 0.7999(4) 0.0580(15) Uani 1 1 d . . . . .
C13 C 0.4026(13) 0.6225(12) 0.8087(7) 0.109(4) Uani 1 1 d . . . . .
H13 H 0.335252 0.608545 0.768670 0.130 Uiso 1 1 calc R U . . .
C14 C 0.345(2) 0.6877(15) 0.8763(8) 0.161(7) Uani 1 1 d . . . . .
H14 H 0.237689 0.717201 0.882612 0.193 Uiso 1 1 calc R U . . .
C15 C 0.439(3) 0.7101(10) 0.9333(8) 0.143(7) Uani 1 1 d . . . . .
H15 H 0.397638 0.754980 0.979284 0.171 Uiso 1 1 calc R U . . .
C16 C 0.586(2) 0.6697(14) 0.9248(9) 0.150(7) Uani 1 1 d . . . . .
H16 H 0.652793 0.687136 0.963983 0.179 Uiso 1 1 calc R U . . .
C17 C 0.6491(14) 0.6005(10) 0.8582(7) 0.099(3) Uani 1 1 d . . . . .
H17 H 0.755820 0.569288 0.854040 0.119 Uiso 1 1 calc R U . . .
C24 C 0.646(2) 0.3176(12) 0.7848(9) 0.062(3) Uani 0.622(10) 1 d . . P A 1
C25 C 0.7863(18) 0.2603(12) 0.8122(10) 0.086(5) Uani 0.622(10) 1 d . . P A 1
H25 H 0.879120 0.312279 0.794060 0.103 Uiso 0.622(10) 1 calc R U P A 1
C26 C 0.794(2) 0.1265(13) 0.8664(11) 0.102(6) Uani 0.622(10) 1 d . . P A 1
H26 H 0.887993 0.087838 0.889329 0.122 Uiso 0.622(10) 1 calc R U P A 1
C27 C 0.657(3) 0.0541(16) 0.8846(14) 0.099(4) Uani 0.622(10) 1 d . U P A 1
H27 H 0.660384 -0.038392 0.914490 0.119 Uiso 0.622(10) 1 calc R U P A 1
C28 C 0.533(3) 0.105(2) 0.8636(16) 0.095(4) Uani 0.622(10) 1 d . U P A 1
H28 H 0.441433 0.050845 0.883062 0.114 Uiso 0.622(10) 1 calc R U P A 1
C29 C 0.513(2) 0.2431(16) 0.8106(14) 0.110(7) Uani 0.622(10) 1 d . . P A 1
H29 H 0.413788 0.279069 0.795024 0.132 Uiso 0.622(10) 1 calc R U P A 1
C18 C 0.556(3) 0.327(3) 0.7934(17) 0.065(6) Uani 0.378(10) 1 d . . P A 2
C19 C 0.404(3) 0.309(2) 0.8431(14) 0.070(5) Uani 0.378(10) 1 d . . P A 2
H19 H 0.330987 0.378400 0.847545 0.083 Uiso 0.378(10) 1 calc R U P A 2
C20 C 0.369(3) 0.177(3) 0.8865(16) 0.093(5) Uani 0.378(10) 1 d . U P A 2
H20 H 0.262942 0.162941 0.920293 0.112 Uiso 0.378(10) 1 calc R U P A 2
C21 C 0.442(4) 0.079(3) 0.8911(19) 0.097(5) Uani 0.378(10) 1 d . U P A 2
H21 H 0.400386 -0.003746 0.932486 0.116 Uiso 0.378(10) 1 calc R U P A 2
C22 C 0.593(8) 0.091(3) 0.8317(19) 0.15(2) Uani 0.378(10) 1 d . . P A 2
H22 H 0.650253 0.017494 0.817994 0.179 Uiso 0.378(10) 1 calc R U P A 2
C23 C 0.655(4) 0.222(2) 0.7933(16) 0.084(5) Uani 0.378(10) 1 d . U P A 2
H23 H 0.765006 0.235552 0.767900 0.101 Uiso 0.378(10) 1 calc R U P A 2

loop_
_atom_site_aniso_label
_atom_site_aniso_U_11
_atom_site_aniso_U_22
_atom_site_aniso_U_33
_atom_site_aniso_U_23
_atom_site_aniso_U_13
_atom_site_aniso_U_12
Fe1 0.0394(5) 0.0392(5) 0.0867(8) -0.0287(5) 0.0077(4) -0.0005(3)
Cl1 0.0865(12) 0.0396(8) 0.1555(19) -0.0532(10) 0.0714(13) -0.0242(8)
Cl2 0.0525(13) 0.259(5) 0.192(3) -0.007(3) -0.0499(17) -0.0073(19)
P1 0.0509(8) 0.0384(7) 0.0651(9) -0.0128(6) -0.0092(7) 0.0026(6)
N1 0.056(3) 0.065(4) 0.125(6) -0.070(4) 0.041(3) -0.028(3)
N2 0.070(4) 0.059(3) 0.058(3) -0.017(3) 0.014(3) -0.012(3)
C1 0.080(6) 0.134(8) 0.181(10) -0.128(9) 0.045(6) -0.055(6)
C2 0.066(5) 0.111(8) 0.164(10) -0.106(8) 0.030(6) -0.040(5)
C3 0.073(6) 0.119(9) 0.253(18) -0.131(12) 0.056(9) -0.035(6)
C4 0.071(5) 0.042(4) 0.238(14) -0.047(7) 0.031(7) -0.012(4)
C5 0.106(8) 0.047(5) 0.185(13) 0.034(6) -0.019(8) -0.015(5)
C6 0.29(3) 0.117(12) 0.151(14) 0.029(11) -0.056(15) -0.047(14)
C7 0.184(14) 0.136(11) 0.111(9) 0.061(8) -0.034(9) -0.034(10)
C8 0.109(7) 0.060(5) 0.090(6) -0.003(4) 0.030(5) -0.015(5)
C9 0.057(4) 0.038(3) 0.139(8) 0.000(4) 0.033(5) 0.001(3)
C10 0.053(4) 0.085(5) 0.057(4) -0.021(3) -0.003(3) -0.011(3)
C11 0.056(4) 0.065(4) 0.058(4) -0.022(3) -0.004(3) -0.013(3)
C12 0.076(4) 0.044(3) 0.049(3) -0.010(3) -0.005(3) -0.005(3)
C13 0.106(7) 0.149(10) 0.071(5) -0.050(6) -0.007(5) 0.048(7)
C14 0.210(15) 0.176(13) 0.073(7) -0.042(8) -0.002(8) 0.103(12)
C15 0.29(2) 0.062(5) 0.058(5) -0.027(4) 0.047(9) -0.020(8)
C16 0.238(18) 0.119(10) 0.104(9) -0.070(8) 0.026(10) -0.081(11)
C17 0.120(8) 0.092(6) 0.098(6) -0.047(5) -0.010(6) -0.034(6)
C24 0.073(9) 0.040(6) 0.065(7) -0.017(5) 0.009(7) -0.004(6)
C25 0.088(9) 0.045(6) 0.091(9) 0.005(6) 0.018(7) 0.005(6)
C26 0.116(12) 0.054(7) 0.095(10) 0.006(7) 0.029(9) 0.007(7)
C27 0.134(11) 0.066(8) 0.076(8) -0.013(7) 0.022(8) -0.015(7)
C28 0.125(10) 0.080(7) 0.067(7) -0.016(6) 0.008(7) -0.025(7)
C29 0.100(13) 0.054(8) 0.143(16) 0.007(9) 0.008(11) -0.040(9)
C18 0.061(13) 0.087(18) 0.057(11) -0.035(11) -0.017(11) 0.011(13)
C19 0.070(12) 0.081(13) 0.059(10) -0.027(10) 0.000(9) -0.017(10)
C20 0.117(11) 0.088(9) 0.064(8) -0.018(8) 0.013(8) -0.034(8)
C21 0.126(12) 0.088(9) 0.065(8) -0.017(8) 0.009(8) -0.027(9)
C22 0.33(6) 0.053(14) 0.037(13) -0.008(11) 0.05(2) -0.06(2)
C23 0.113(13) 0.071(10) 0.061(9) -0.014(8) -0.006(9) -0.017(9)

loop_
_atom_type_symbol
_atom_type_description
_atom_type_scat_dispersion_real
_atom_type_scat_dispersion_imag
_atom_type_scat_source
C C 0.0181 0.0091 'International Tables Vol C Tables 4.2.6.8 and 6.1.1.4'
H H 0.0000 0.0000 'International Tables Vol C Tables 4.2.6.8 and 6.1.1.4'
Cl Cl 0.3639 0.7018 'International Tables Vol C Tables 4.2.6.8 and 6.1.1.4'
Fe Fe -1.1336 3.1974 'International Tables Vol C Tables 4.2.6.8 and 6.1.1.4'
N N 0.0311 0.0180 'International Tables Vol C Tables 4.2.6.8 and 6.1.1.4'
P P 0.2955 0.4335 'International Tables Vol C Tables 4.2.6.8 and 6.1.1.4'

loop_
_geom_angle_atom_site_label_1
_geom_angle_atom_site_label_2
_geom_angle_atom_site_label_3
_geom_angle
_geom_angle_site_symmetry_1
_geom_angle_site_symmetry_3
_geom_angle_publ_flag
Cl1 Fe1 Cl1 84.79(6) . 2_766 ?
Cl1 Fe1 P1 85.14(6) 2_766 . ?
Cl1 Fe1 P1 166.83(8) . . ?
Cl2 Fe1 Cl1 105.26(16) . 2_766 ?
Cl2 Fe1 Cl1 92.43(12) . . ?
Cl2 Fe1 P1 98.41(11) . . ?
N1 Fe1 Cl1 90.48(15) . . ?
N1 Fe1 Cl1 154.9(2) . 2_766 ?
N1 Fe1 Cl2 99.6(3) . . ?
N1 Fe1 P1 95.05(14) . . ?
N1 Fe1 N2 72.0(3) . . ?
N2 Fe1 Cl1 83.30(17) . 2_766 ?
N2 Fe1 Cl1 90.06(15) . . ?
N2 Fe1 Cl2 171.3(2) . . ?
N2 Fe1 P1 80.34(14) . . ?
Fe1 Cl1 Fe1 95.21(6) . 2_766 ?
C11 P1 Fe1 97.2(2) . . ?
C11 P1 C18 92.1(7) . . ?
C12 P1 Fe1 122.1(2) . . ?
C12 P1 C11 106.2(3) . . ?
C12 P1 C24 107.2(5) . . ?
C12 P1 C18 94.7(7) . . ?
C24 P1 Fe1 115.3(5) . . ?
C24 P1 C11 107.0(6) . . ?
C18 P1 Fe1 137.1(8) . . ?
C1 N1 Fe1 123.8(8) . . ?
C1 N1 C9 122.7(9) . . ?
C9 N1 Fe1 113.5(5) . . ?
Fe1 N2 H2 107.3 . . ?
C8 N2 Fe1 107.4(6) . . ?
C8 N2 H2 107.3 . . ?
C8 N2 C10 113.6(6) . . ?
C10 N2 Fe1 113.6(4) . . ?
C10 N2 H2 107.3 . . ?
N1 C1 H1 122.5 . . ?
N1 C1 C2 114.9(12) . . ?
C2 C1 H1 122.5 . . ?
C1 C2 H2A 121.9 . . ?
C3 C2 C1 116.3(8) . . ?
C3 C2 H2A 121.9 . . ?
C2 C3 H3 118.2 . . ?
C4 C3 C2 123.7(13) . . ?
C4 C3 H3 118.2 . . ?
C3 C4 C5 120.6(12) . . ?
C3 C4 C9 120.7(16) . . ?
C9 C4 C5 118.7(12) . . ?
C4 C5 H5A 107.9 . . ?
C4 C5 H5B 107.9 . . ?
C4 C5 C6 117.7(10) . . ?
H5A C5 H5B 107.2 . . ?
C6 C5 H5A 107.9 . . ?
C6 C5 H5B 107.9 . . ?
C5 C6 H6A 110.9 . . ?
C5 C6 H6B 110.9 . . ?
H6A C6 H6B 108.9 . . ?
C7 C6 C5 104.2(14) . . ?
C7 C6 H6A 110.9 . . ?
C7 C6 H6B 110.9 . . ?
C6 C7 H7A 109.5 . . ?
C6 C7 H7B 109.5 . . ?
C6 C7 C8 110.9(13) . . ?
H7A C7 H7B 108.1 . . ?
C8 C7 H7A 109.5 . . ?
C8 C7 H7B 109.5 . . ?
N2 C8 C7 116.9(9) . . ?
N2 C8 H8 106.9 . . ?
C7 C8 H8 106.9 . . ?
C9 C8 N2 107.0(7) . . ?
C9 C8 C7 111.9(10) . . ?
C9 C8 H8 106.9 . . ?
N1 C9 C4 121.6(11) . . ?
N1 C9 C8 117.0(6) . . ?
C4 C9 C8 121.4(11) . . ?
N2 C10 H10A 108.9 . . ?
N2 C10 H10B 108.9 . . ?
H10A C10 H10B 107.7 . . ?
C11 C10 N2 113.4(6) . . ?
C11 C10 H10A 108.9 . . ?
C11 C10 H10B 108.9 . . ?
P1 C11 H11A 110.0 . . ?
P1 C11 H11B 110.0 . . ?
C10 C11 P1 108.6(5) . . ?
C10 C11 H11A 110.0 . . ?
C10 C11 H11B 110.0 . . ?
H11A C11 H11B 108.3 . . ?
C13 C12 P1 125.3(6) . . ?
C13 C12 C17 118.9(8) . . ?
C17 C12 P1 115.7(7) . . ?
C12 C13 H13 120.1 . . ?
C12 C13 C14 119.8(12) . . ?
C14 C13 H13 120.1 . . ?
C13 C14 H14 119.4 . . ?
C15 C14 C13 121.3(14) . . ?
C15 C14 H14 119.4 . . ?
C14 C15 H15 120.3 . . ?
C16 C15 C14 119.5(10) . . ?
C16 C15 H15 120.3 . . ?
C15 C16 H16 119.4 . . ?
C15 C16 C17 121.2(14) . . ?
C17 C16 H16 119.4 . . ?
C12 C17 C16 119.3(12) . . ?
C12 C17 H17 120.4 . . ?
C16 C17 H17 120.4 . . ?
C25 C24 P1 118.1(11) . . ?
C29 C24 P1 122.5(15) . . ?
C29 C24 C25 119.3(14) . . ?
C24 C25 H25 119.3 . . ?
C24 C25 C26 121.4(15) . . ?
C26 C25 H25 119.3 . . ?
C25 C26 H26 121.9 . . ?
C27 C26 C25 116.2(17) . . ?
C27 C26 H26 121.9 . . ?
C26 C27 H27 118.9 . . ?
C28 C27 C26 122.2(19) . . ?
C28 C27 H27 118.9 . . ?
C27 C28 H28 117.7 . . ?
C27 C28 C29 125(2) . . ?
C29 C28 H28 117.7 . . ?
C24 C29 C28 115.9(19) . . ?
C24 C29 H29 122.1 . . ?
C28 C29 H29 122.1 . . ?
C19 C18 P1 125.5(19) . . ?
C19 C18 C23 120(3) . . ?
C23 C18 P1 114(2) . . ?
C18 C19 H19 124.0 . . ?
C18 C19 C20 112(2) . . ?
C20 C19 H19 124.0 . . ?
C19 C20 H20 112.8 . . ?
C21 C20 C19 134(3) . . ?
C21 C20 H20 112.8 . . ?
C20 C21 H21 121.9 . . ?
C20 C21 C22 116(3) . . ?
C22 C21 H21 121.9 . . ?
C21 C22 H22 122.6 . . ?
C21 C22 C23 115(3) . . ?
C23 C22 H22 122.6 . . ?
C18 C23 C22 120(4) . . ?
C18 C23 H23 119.9 . . ?
C22 C23 H23 119.9 . . ?

loop_
_geom_bond_atom_site_label_1
_geom_bond_atom_site_label_2
_geom_bond_distance
_geom_bond_site_symmetry_2
_geom_bond_publ_flag
Fe1 Cl1 2.5149(18) 2_766 ?
Fe1 Cl1 2.5093(18) . ?
Fe1 Cl2 2.302(3) . ?
Fe1 P1 2.5268(18) . ?
Fe1 N1 2.224(6) . ?
Fe1 N2 2.255(7) . ?
P1 C11 1.850(7) . ?
P1 C12 1.803(7) . ?
P1 C24 1.825(13) . ?
P1 C18 1.90(3) . ?
N1 C1 1.327(11) . ?
N1 C9 1.392(13) . ?
N2 H2 1.0000 . ?
N2 C8 1.460(9) . ?
N2 C10 1.485(8) . ?
C1 H1 0.9500 . ?
C1 C2 1.558(16) . ?
C2 H2A 0.9500 . ?
C2 C3 1.44(2) . ?
C3 H3 0.9500 . ?
C3 C4 1.236(18) . ?
C4 C5 1.509(19) . ?
C4 C9 1.393(10) . ?
C5 H5A 0.9900 . ?
C5 H5B 0.9900 . ?
C5 C6 1.53(2) . ?
C6 H6A 0.9900 . ?
C6 H6B 0.9900 . ?
C6 C7 1.463(18) . ?
C7 H7A 0.9900 . ?
C7 H7B 0.9900 . ?
C7 C8 1.537(17) . ?
C8 H8 1.0000 . ?
C8 C9 1.456(15) . ?
C10 H10A 0.9900 . ?
C10 H10B 0.9900 . ?
C10 C11 1.466(10) . ?
C11 H11A 0.9900 . ?
C11 H11B 0.9900 . ?
C12 C13 1.350(12) . ?
C12 C17 1.367(12) . ?
C13 H13 0.9500 . ?
C13 C14 1.386(15) . ?
C14 H14 0.9500 . ?
C14 C15 1.35(2) . ?
C15 H15 0.9500 . ?
C15 C16 1.31(2) . ?
C16 H16 0.9500 . ?
C16 C17 1.414(16) . ?
C17 H17 0.9500 . ?
C24 C25 1.38(2) . ?
C24 C29 1.36(2) . ?
C25 H25 0.9500 . ?
C25 C26 1.409(16) . ?
C26 H26 0.9500 . ?
C26 C27 1.39(3) . ?
C27 H27 0.9500 . ?
C27 C28 1.21(3) . ?
C28 H28 0.9500 . ?
C28 C29 1.45(3) . ?
C29 H29 0.9500 . ?
C18 C19 1.36(3) . ?
C18 C23 1.37(4) . ?
C19 H19 0.9500 . ?
C19 C20 1.38(3) . ?
C20 H20 0.9500 . ?
C20 C21 1.17(4) . ?
C21 H21 0.9500 . ?
C21 C22 1.41(6) . ?
C22 H22 0.9500 . ?
C22 C23 1.44(4) . ?
C23 H23 0.9500 . ?

loop_
_geom_torsion_atom_site_label_1
_geom_torsion_atom_site_label_2
_geom_torsion_atom_site_label_3
_geom_torsion_atom_site_label_4
_geom_torsion
_geom_torsion_site_symmetry_1
_geom_torsion_site_symmetry_2
_geom_torsion_site_symmetry_3
_geom_torsion_site_symmetry_4
_geom_torsion_publ_flag
Fe1 P1 C11 C10 -42.0(5) . . . . ?
Fe1 P1 C12 C13 124.0(8) . . . . ?
Fe1 P1 C12 C17 -56.0(7) . . . . ?
Fe1 P1 C24 C25 36.8(12) . . . . ?
Fe1 P1 C24 C29 -144.0(14) . . . . ?
Fe1 P1 C18 C19 -168.9(13) . . . . ?
Fe1 P1 C18 C23 9(2) . . . . ?
Fe1 N1 C1 C2 179.6(5) . . . . ?
Fe1 N1 C9 C4 -177.5(6) . . . . ?
Fe1 N1 C9 C8 0.7(8) . . . . ?
Fe1 N2 C8 C7 -177.1(9) . . . . ?
Fe1 N2 C8 C9 -50.9(8) . . . . ?
Fe1 N2 C10 C11 -45.0(7) . . . . ?
P1 C12 C13 C14 179.8(9) . . . . ?
P1 C12 C17 C16 179.0(8) . . . . ?
P1 C24 C25 C26 179.1(12) . . . . ?
P1 C24 C29 C28 178.9(14) . . . . ?
P1 C18 C19 C20 175.5(16) . . . . ?
P1 C18 C23 C22 -167(2) . . . . ?
N1 C1 C2 C3 -1.9(11) . . . . ?
N2 C8 C9 N1 33.9(10) . . . . ?
N2 C8 C9 C4 -147.9(8) . . . . ?
N2 C10 C11 P1 60.2(7) . . . . ?
C1 N1 C9 C4 3.2(11) . . . . ?
C1 N1 C9 C8 -178.5(7) . . . . ?
C1 C2 C3 C4 3.5(14) . . . . ?
C2 C3 C4 C5 -178.5(9) . . . . ?
C2 C3 C4 C9 -1.7(15) . . . . ?
C3 C4 C5 C6 166.5(13) . . . . ?
C3 C4 C9 N1 -1.8(13) . . . . ?
C3 C4 C9 C8 -179.9(9) . . . . ?
C4 C5 C6 C7 44(2) . . . . ?
C5 C4 C9 N1 175.2(8) . . . . ?
C5 C4 C9 C8 -3.0(13) . . . . ?
C5 C6 C7 C8 -67(2) . . . . ?
C6 C7 C8 N2 -179.4(14) . . . . ?
C6 C7 C8 C9 56.8(17) . . . . ?
C7 C8 C9 N1 163.1(8) . . . . ?
C7 C8 C9 C4 -18.7(12) . . . . ?
C8 N2 C10 C11 -168.1(7) . . . . ?
C9 N1 C1 C2 -1.2(10) . . . . ?
C9 C4 C5 C6 -10.5(16) . . . . ?
C10 N2 C8 C7 -50.6(12) . . . . ?
C10 N2 C8 C9 75.6(9) . . . . ?
C11 P1 C12 C13 14.4(8) . . . . ?
C11 P1 C12 C17 -165.7(6) . . . . ?
C11 P1 C24 C25 143.6(11) . . . . ?
C11 P1 C24 C29 -37.2(15) . . . . ?
C11 P1 C18 C19 -66.1(18) . . . . ?
C11 P1 C18 C23 111.7(17) . . . . ?
C12 P1 C11 C10 84.4(5) . . . . ?
C12 P1 C24 C25 -102.8(11) . . . . ?
C12 P1 C24 C29 76.4(15) . . . . ?
C12 P1 C18 C19 40.4(18) . . . . ?
C12 P1 C18 C23 -141.9(16) . . . . ?
C12 C13 C14 C15 1(2) . . . . ?
C13 C12 C17 C16 -1.1(14) . . . . ?
C13 C14 C15 C16 0(2) . . . . ?
C14 C15 C16 C17 -1(2) . . . . ?
C15 C16 C17 C12 1.9(18) . . . . ?
C17 C12 C13 C14 -0.2(16) . . . . ?
C24 P1 C11 C10 -161.3(6) . . . . ?
C24 P1 C12 C13 -99.7(10) . . . . ?
C24 P1 C12 C17 80.2(8) . . . . ?
C24 C25 C26 C27 4(2) . . . . ?
C25 C24 C29 C28 -2(3) . . . . ?
C25 C26 C27 C28 -7(3) . . . . ?
C26 C27 C28 C29 5(4) . . . . ?
C27 C28 C29 C24 -1(3) . . . . ?
C29 C24 C25 C26 0(2) . . . . ?
C18 P1 C11 C10 180.0(9) . . . . ?
C18 P1 C12 C13 -79.2(10) . . . . ?
C18 P1 C12 C17 100.8(9) . . . . ?
C18 C19 C20 C21 1(4) . . . . ?
C19 C18 C23 C22 11(3) . . . . ?
C19 C20 C21 C22 -9(5) . . . . ?
C20 C21 C22 C23 15(5) . . . . ?
C21 C22 C23 C18 -17(5) . . . . ?
C23 C18 C19 C20 -2(3) . . . . ?
